data_7129905
loop_
_publ_author_name
'Zhang, Yue'
'Lei, Bin'
'Zhang, Xin'

_publ_section_title
;
 Reversible, controllable white-light emission of dye systems by dynamic
 covalent furan moiety exchanges
;
_journal_name_full 'Chemical Communications'
_journal_paper_doi 10.1039/D2CC01309F
_journal_year 2022
_chemical_absolute_configuration unk
_chemical_formula_moiety 'C26 H19 N O4'
_chemical_formula_sum 'C26 H19 N O4'
_chemical_formula_weight 409.42
_space_group_crystal_system monoclinic
_space_group_IT_number 4
_space_group_name_Hall 'P 2yb'
_space_group_name_H-M_alt 'P 1 21 1'
_atom_sites_solution_hydrogens geom
_atom_sites_solution_primary dual
_audit_creation_date 2021-12-07
_audit_creation_method
;
Olex2 1.2
(compiled 2018.05.29 svn.r3508 for OlexSys, GUI svn.r5506)
;
_audit_update_record
;
2022-03-03 deposited with the CCDC.	2022-03-28 downloaded from the CCDC.
;
_cell_angle_alpha 90
_cell_angle_beta 94.996(3)
_cell_angle_gamma 90
_cell_formula_units_Z 2
_cell_length_a 8.2348(3)
_cell_length_b 9.0936(4)
_cell_length_c 12.7865(4)
_cell_measurement_reflns_used 8583
_cell_measurement_temperature 113.15
_cell_measurement_theta_max 32.7760
_cell_measurement_theta_min 2.4660
_cell_volume 953.87(6)
_computing_cell_refinement 'CrysAlisPro 1.171.39.46 (Rigaku OD, 2018)'
_computing_data_collection 'CrysAlisPro 1.171.39.46 (Rigaku OD, 2018)'
_computing_data_reduction 'CrysAlisPro 1.171.39.46 (Rigaku OD, 2018)'
_computing_molecular_graphics 'Olex2 (Dolomanov et al., 2009)'
_computing_publication_material 'Olex2 (Dolomanov et al., 2009)'
_computing_structure_refinement 'ShelXL (Sheldrick, 2015)'
_computing_structure_solution 'ShelXT (Sheldrick, 2015)'
_diffrn_ambient_temperature 113.15
_diffrn_detector 'CCD plate'
_diffrn_measured_fraction_theta_full 0.999
_diffrn_measured_fraction_theta_max 1.000
_diffrn_measurement_details
;
List of Runs (angles in degrees, time in seconds):

  # Type    Start    End  Width  t~exp~   \w     \q     \k     \f   Frames
#--------------------------------------------------------------------------
  1  \w   -115.00  65.00   1.00    2.00    --  -25.00  45.00   0.00  180
  2  \w   -115.00  65.00   1.00    2.00    --  -25.00  45.00  90.00  180
  3  \w   -115.00  65.00   1.00    2.00    --  -25.00  45.00 180.00  180
;
_diffrn_measurement_device 'abstract diffractometer'
_diffrn_measurement_device_type 'Rigaku Saturn 70 CCD'
_diffrn_measurement_method '\w scans'
_diffrn_orient_matrix_type 'CrysAlisPro convention (1999,Acta A55,543-557)'
_diffrn_orient_matrix_UB_11 -0.0615409000
_diffrn_orient_matrix_UB_12 -0.0094467000
_diffrn_orient_matrix_UB_13 -0.0418279000
_diffrn_orient_matrix_UB_21 -0.0603943000
_diffrn_orient_matrix_UB_22 0.0014190000
_diffrn_orient_matrix_UB_23 0.0362948000
_diffrn_orient_matrix_UB_31 -0.0063049000
_diffrn_orient_matrix_UB_32 0.0774278000
_diffrn_orient_matrix_UB_33 -0.0057572000
_diffrn_radiation_monochromator confocal
_diffrn_radiation_probe x-ray
_diffrn_radiation_type MoK\a
_diffrn_radiation_wavelength 0.71073
_diffrn_reflns_av_R_equivalents 0.0392
_diffrn_reflns_av_unetI/netI 0.0396
_diffrn_reflns_Laue_measured_fraction_full 0.999
_diffrn_reflns_Laue_measured_fraction_max 1.000
_diffrn_reflns_limit_h_max 10
_diffrn_reflns_limit_h_min -10
_diffrn_reflns_limit_k_max 11
_diffrn_reflns_limit_k_min -11
_diffrn_reflns_limit_l_max 15
_diffrn_reflns_limit_l_min -15
_diffrn_reflns_number 10240
_diffrn_reflns_point_group_measured_fraction_full 0.998
_diffrn_reflns_point_group_measured_fraction_max 0.995
_diffrn_reflns_theta_full 25.242
_diffrn_reflns_theta_max 26.369
_diffrn_reflns_theta_min 2.483
_diffrn_source 'rotating anode'
_diffrn_source_type 'Enhance (Mo) X-ray Source'
_exptl_absorpt_coefficient_mu 0.097
_exptl_absorpt_correction_T_max 1.00000
_exptl_absorpt_correction_T_min 0.75789
_exptl_absorpt_correction_type multi-scan
_exptl_absorpt_process_details 'CrysAlisPro 1.171.39.46 (Rigaku Oxford Diffraction, 2018)'
_exptl_crystal_density_diffrn 1.425
_exptl_crystal_description block
_exptl_crystal_F_000 428
_exptl_crystal_size_max 0.25
_exptl_crystal_size_mid 0.2
_exptl_crystal_size_min 0.17
_refine_diff_density_max 0.183
_refine_diff_density_min -0.235
_refine_diff_density_rms 0.057
_refine_ls_abs_structure_details
;
 Flack x determined using 1469 quotients [(I+)-(I-)]/[(I+)+(I-)]
 (Parsons, Flack and Wagner, Acta Cryst. B69 (2013) 249-259).
;
_refine_ls_abs_structure_Flack -0.1(7)
_refine_ls_extinction_method none
_refine_ls_goodness_of_fit_ref 1.061
_refine_ls_hydrogen_treatment constr
_refine_ls_matrix_type full
_refine_ls_number_parameters 292
_refine_ls_number_reflns 3899
_refine_ls_number_restraints 2
_refine_ls_restrained_S_all 1.060
_refine_ls_R_factor_all 0.0462
_refine_ls_R_factor_gt 0.0418
_refine_ls_shift/su_max 0.000
_refine_ls_shift/su_mean 0.000
_refine_ls_structure_factor_coef Fsqd
_refine_ls_weighting_details 'w=1/[\s^2^(Fo^2^)+(0.0596P)^2^+0.0615P] where P=(Fo^2^+2Fc^2^)/3'
_refine_ls_weighting_scheme calc
_refine_ls_wR_factor_gt 0.1002
_refine_ls_wR_factor_ref 0.1053
_reflns_Friedel_coverage 0.869
_reflns_Friedel_fraction_full 0.996
_reflns_Friedel_fraction_max 0.991
_reflns_number_gt 3563
_reflns_number_total 3899
_reflns_threshold_expression 'I > 2\s(I)'
_cod_data_source_file d2cc01309f2.cif
_cod_data_source_block r20210609b
_cod_database_code 7129905
_shelx_shelxl_version_number 2018/3
_chemical_oxdiff_formula 'C11 H10 N O'
_shelx_space_group_comment
;
The symmetry employed for this shelxl refinement is uniquely defined
by the following loop, which should always be used as a source of
symmetry information in preference to the above space-group names.
They are only intended as comments.
;
_shelx_estimated_absorpt_t_max 0.984
_shelx_estimated_absorpt_t_min 0.976
_reflns_odcompleteness_completeness 99.95
_reflns_odcompleteness_iscentric 1
_reflns_odcompleteness_theta 26.32
_olex2_refinement_description
;
1. Fixed Uiso
 At 1.2 times of:
  All C(H) groups, All C(H,H) groups, All C(H,H,H,H) groups
 At 1.5 times of:
  All O(H) groups
2. Restrained distances
 O1A-C1
 1.4 with sigma of 0.001
3. Others
 Sof(H1BC)=Sof(H1BD)=Sof(O1A)=Sof(H1A)=1-FVAR(1)
 Sof(H1AA)=Sof(H1AB)=Sof(O1)=Sof(H1)=FVAR(1)
4.a Ternary CH refined with riding coordinates:
 C5(H5), C6(H6), C9(H9)
4.b Secondary CH2 refined with riding coordinates:
 C1(H1AA,H1AB), C1(H1BC,H1BD), C10(H10A,H10B)
4.c Aromatic/amide H refined with riding coordinates:
 C3(H3), C4(H4), C12(H12), C13(H13), C15(H15), C16(H16), C21(H21), C22(H22),
 C24(H24), C25(H25), C26(H26)
4.d Idealised tetrahedral OH refined as rotating group:
 O1(H1), O1A(H1A)
;
_olex2_submission_special_instructions 'No special instructions were received'
_oxdiff_exptl_absorpt_empirical_details
;
Empirical correction (ABSPACK) includes:
- Absorption correction using spherical harmonics
- Frame scaling
- Detector area scaling
;
_oxdiff_exptl_absorpt_empirical_full_max 1.440
_oxdiff_exptl_absorpt_empirical_full_min 0.683

loop_
_space_group_symop_operation_xyz
'x, y, z'
'-x, y+1/2, -z'

loop_
_atom_site_label
_atom_site_type_symbol
_atom_site_fract_x
_atom_site_fract_y
_atom_site_fract_z
_atom_site_U_iso_or_equiv
_atom_site_adp_type
_atom_site_occupancy
_atom_site_site_symmetry_order
_atom_site_calc_flag
_atom_site_refinement_flags_posn
_atom_site_refinement_flags_adp
_atom_site_refinement_flags_occupancy
_atom_site_disorder_assembly
_atom_site_disorder_group
O2 O 0.8679(2) 0.4662(2) 0.35150(13) 0.0211(4) Uani 1 1 d . . . . .
O3 O 0.8458(2) 0.7094(2) 0.60069(15) 0.0284(5) Uani 1 1 d . . . . .
O4 O 0.4828(2) 0.3770(2) 0.44961(15) 0.0308(5) Uani 1 1 d . . . . .
N1 N 0.6588(3) 0.5309(3) 0.54637(17) 0.0210(5) Uani 1 1 d . . . . .
C1 C 1.0728(3) 0.6394(3) 0.4215(2) 0.0272(6) Uani 1 1 d D . . . .
H1AA H 1.085830 0.743764 0.442532 0.033 Uiso 0.827(6) 1 calc R . P A 1
H1AB H 1.076762 0.579583 0.486362 0.033 Uiso 0.827(6) 1 calc R . P A 1
H1BC H 1.077612 0.577999 0.485630 0.033 Uiso 0.173(6) 1 calc R . P A 2
H1BD H 1.157872 0.603514 0.377640 0.033 Uiso 0.173(6) 1 calc R . P A 2
C2 C 0.9083(3) 0.6198(3) 0.3617(2) 0.0201(6) Uani 1 1 d . . . . .
C3 C 0.8828(3) 0.6713(3) 0.2479(2) 0.0233(6) Uani 1 1 d . . . . .
H3 H 0.940444 0.747112 0.215861 0.028 Uiso 1 1 calc R . . . .
C4 C 0.7636(3) 0.5887(3) 0.2029(2) 0.0256(6) Uani 1 1 d . . . . .
H4 H 0.717829 0.593502 0.132139 0.031 Uiso 1 1 calc R . . . .
C5 C 0.7158(3) 0.4847(3) 0.28791(19) 0.0212(5) Uani 1 1 d . . . . .
H5 H 0.661322 0.391594 0.262239 0.025 Uiso 1 1 calc R . . . .
C6 C 0.6197(3) 0.5780(3) 0.3646(2) 0.0207(5) Uani 1 1 d . . . . .
H6 H 0.524707 0.631960 0.328780 0.025 Uiso 1 1 calc R . . . .
C7 C 0.5750(3) 0.4818(3) 0.4542(2) 0.0208(5) Uani 1 1 d . . . . .
C8 C 0.7621(3) 0.6478(3) 0.5310(2) 0.0203(5) Uani 1 1 d . . . . .
C9 C 0.7542(3) 0.6805(3) 0.41431(19) 0.0181(5) Uani 1 1 d . . . . .
H9 H 0.732096 0.786498 0.397996 0.022 Uiso 1 1 calc R . . . .
C10 C 0.6503(3) 0.4586(3) 0.6476(2) 0.0231(6) Uani 1 1 d . . . . .
H10A H 0.745428 0.489481 0.695198 0.028 Uiso 1 1 calc R . . . .
H10B H 0.658132 0.351019 0.637506 0.028 Uiso 1 1 calc R . . . .
C11 C 0.4954(3) 0.4919(3) 0.70017(19) 0.0189(5) Uani 1 1 d . . . . .
C12 C 0.3703(3) 0.5763(3) 0.65088(19) 0.0202(5) Uani 1 1 d . . . . .
H12 H 0.381942 0.615033 0.582925 0.024 Uiso 1 1 calc R . . . .
C13 C 0.2282(3) 0.6054(3) 0.6990(2) 0.0197(5) Uani 1 1 d . . . . .
H13 H 0.144187 0.662533 0.663197 0.024 Uiso 1 1 calc R . . . .
C14 C 0.2080(3) 0.5516(3) 0.79915(19) 0.0190(5) Uani 1 1 d . . . . .
C15 C 0.0639(3) 0.5806(3) 0.8515(2) 0.0236(6) Uani 1 1 d . . . . .
H15 H -0.022898 0.634333 0.815798 0.028 Uiso 1 1 calc R . . . .
C16 C 0.0490(3) 0.5335(3) 0.9497(2) 0.0259(6) Uani 1 1 d . . . . .
H16 H -0.047985 0.555075 0.981931 0.031 Uiso 1 1 calc R . . . .
C17 C 0.1765(3) 0.4512(3) 1.0074(2) 0.0216(6) Uani 1 1 d . . . . .
C18 C 0.3203(3) 0.4167(3) 0.9565(2) 0.0182(5) Uani 1 1 d . . . . .
C19 C 0.3359(3) 0.4665(3) 0.85206(19) 0.0172(5) Uani 1 1 d . . . . .
C20 C 0.4797(3) 0.4346(3) 0.80149(19) 0.0183(5) Uani 1 1 d . . . . .
C21 C 0.6052(3) 0.3480(3) 0.8585(2) 0.0223(6) Uani 1 1 d . . . . .
H21 H 0.700381 0.322810 0.825455 0.027 Uiso 1 1 calc R . . . .
C22 C 0.5902(3) 0.3019(3) 0.9580(2) 0.0242(6) Uani 1 1 d . . . . .
H22 H 0.675762 0.246118 0.993363 0.029 Uiso 1 1 calc R . . . .
C23 C 0.4477(3) 0.3353(3) 1.01136(19) 0.0197(5) Uani 1 1 d . . . . .
C24 C 0.4318(3) 0.2919(3) 1.1149(2) 0.0239(6) Uani 1 1 d . . . . .
H24 H 0.516552 0.236817 1.151794 0.029 Uiso 1 1 calc R . . . .
C25 C 0.2943(3) 0.3281(3) 1.1644(2) 0.0272(6) Uani 1 1 d . . . . .
H25 H 0.286025 0.298486 1.234981 0.033 Uiso 1 1 calc R . . . .
C26 C 0.1685(3) 0.4071(3) 1.1118(2) 0.0272(6) Uani 1 1 d . . . . .
H26 H 0.075388 0.431697 1.147082 0.033 Uiso 1 1 calc R . . . .
O1 O 1.2038(3) 0.5989(3) 0.3641(2) 0.0358(8) Uani 0.827(6) 1 d . . P A 1
H1 H 1.206207 0.506956 0.358080 0.054 Uiso 0.827(6) 1 calc GR . P A 1
O1A O 1.1075(15) 0.7852(5) 0.4503(10) 0.039(4) Uani 0.173(6) 1 d D . P A 2
H1A H 1.057998 0.807016 0.502944 0.058 Uiso 0.173(6) 1 calc GR . P A 2

loop_
_atom_site_aniso_label
_atom_site_aniso_U_11
_atom_site_aniso_U_22
_atom_site_aniso_U_33
_atom_site_aniso_U_23
_atom_site_aniso_U_13
_atom_site_aniso_U_12
O2 0.0201(9) 0.0199(10) 0.0232(9) -0.0002(8) 0.0013(7) 0.0044(8)
O3 0.0199(9) 0.0397(12) 0.0256(10) -0.0068(9) 0.0026(7) -0.0077(9)
O4 0.0289(10) 0.0287(11) 0.0362(11) -0.0054(9) 0.0115(8) -0.0119(9)
N1 0.0180(10) 0.0248(12) 0.0210(10) 0.0016(9) 0.0063(8) -0.0019(9)
C1 0.0169(12) 0.0370(16) 0.0284(14) -0.0031(12) 0.0057(11) -0.0027(12)
C2 0.0177(12) 0.0201(14) 0.0231(13) 0.0011(10) 0.0058(10) -0.0007(10)
C3 0.0220(12) 0.0258(15) 0.0234(12) 0.0041(11) 0.0082(10) 0.0041(11)
C4 0.0242(13) 0.0339(16) 0.0190(12) 0.0018(12) 0.0040(10) 0.0094(13)
C5 0.0191(12) 0.0231(13) 0.0211(12) -0.0031(11) -0.0001(10) 0.0011(11)
C6 0.0149(11) 0.0231(14) 0.0242(12) -0.0008(11) 0.0030(9) 0.0007(11)
C7 0.0166(12) 0.0211(13) 0.0254(12) -0.0024(11) 0.0059(9) 0.0006(10)
C8 0.0130(11) 0.0238(14) 0.0247(13) -0.0008(11) 0.0056(10) 0.0014(10)
C9 0.0168(11) 0.0164(12) 0.0214(12) 0.0024(10) 0.0032(9) 0.0002(10)
C10 0.0203(12) 0.0262(15) 0.0237(13) 0.0064(11) 0.0069(10) 0.0014(11)
C11 0.0179(12) 0.0175(12) 0.0217(12) -0.0018(10) 0.0036(10) -0.0015(10)
C12 0.0244(12) 0.0181(13) 0.0181(11) 0.0013(10) 0.0025(9) -0.0001(11)
C13 0.0189(12) 0.0188(13) 0.0206(12) -0.0007(11) -0.0018(9) 0.0020(11)
C14 0.0150(11) 0.0189(13) 0.0225(12) -0.0015(10) -0.0006(9) -0.0016(10)
C15 0.0162(11) 0.0250(14) 0.0295(13) -0.0030(12) 0.0008(10) 0.0034(11)
C16 0.0165(12) 0.0300(15) 0.0318(14) -0.0031(12) 0.0064(10) 0.0026(11)
C17 0.0202(12) 0.0205(14) 0.0245(13) -0.0013(11) 0.0046(10) -0.0016(11)
C18 0.0199(12) 0.0144(12) 0.0203(12) 0.0002(10) 0.0026(10) -0.0011(10)
C19 0.0168(12) 0.0156(13) 0.0191(11) -0.0016(10) 0.0016(9) -0.0015(10)
C20 0.0170(12) 0.0159(12) 0.0219(12) 0.0015(10) 0.0011(10) -0.0005(10)
C21 0.0174(12) 0.0225(14) 0.0271(13) 0.0025(11) 0.0028(10) 0.0028(11)
C22 0.0195(12) 0.0250(15) 0.0281(13) 0.0052(12) 0.0013(10) 0.0035(11)
C23 0.0217(12) 0.0159(12) 0.0216(12) 0.0001(10) 0.0019(10) -0.0013(10)
C24 0.0289(14) 0.0205(14) 0.0216(13) 0.0025(11) -0.0014(10) -0.0013(11)
C25 0.0370(15) 0.0259(15) 0.0195(12) 0.0019(11) 0.0069(11) -0.0052(13)
C26 0.0302(15) 0.0282(16) 0.0245(13) -0.0012(12) 0.0104(11) -0.0010(12)
O1 0.0164(11) 0.0521(18) 0.0401(15) -0.0098(13) 0.0088(10) -0.0001(12)
O1A 0.028(7) 0.054(9) 0.035(7) -0.002(6) 0.014(5) -0.014(6)

loop_
_atom_type_symbol
_atom_type_description
_atom_type_scat_dispersion_real
_atom_type_scat_dispersion_imag
_atom_type_scat_source
C C 0.0033 0.0016 'International Tables Vol C Tables 4.2.6.8 and 6.1.1.4'
H H 0.0000 0.0000 'International Tables Vol C Tables 4.2.6.8 and 6.1.1.4'
N N 0.0061 0.0033 'International Tables Vol C Tables 4.2.6.8 and 6.1.1.4'
O O 0.0106 0.0060 'International Tables Vol C Tables 4.2.6.8 and 6.1.1.4'

loop_
_geom_angle_atom_site_label_1
_geom_angle_atom_site_label_2
_geom_angle_atom_site_label_3
_geom_angle
_geom_angle_site_symmetry_1
_geom_angle_site_symmetry_3
_geom_angle_publ_flag
C2 O2 C5 96.9(2) . . ?
C7 N1 C8 113.1(2) . . ?
C7 N1 C10 123.4(2) . . ?
C8 N1 C10 123.3(2) . . ?
H1AA C1 H1AB 107.7 . . ?
H1BC C1 H1BD 107.7 . . ?
C2 C1 H1AA 108.8 . . ?
C2 C1 H1AB 108.8 . . ?
C2 C1 H1BC 108.9 . . ?
C2 C1 H1BD 108.9 . . ?
O1 C1 H1AA 108.8 . . ?
O1 C1 H1AB 108.8 . . ?
O1 C1 C2 113.6(2) . . ?
O1A C1 H1BC 108.9 . . ?
O1A C1 H1BD 108.9 . . ?
O1A C1 C2 113.6(6) . . ?
O2 C2 C1 110.6(2) . . ?
O2 C2 C3 101.5(2) . . ?
O2 C2 C9 100.89(19) . . ?
C1 C2 C3 119.4(2) . . ?
C1 C2 C9 117.4(2) . . ?
C3 C2 C9 104.4(2) . . ?
C2 C3 H3 127.0 . . ?
C4 C3 C2 106.0(2) . . ?
C4 C3 H3 127.0 . . ?
C3 C4 H4 127.2 . . ?
C3 C4 C5 105.7(2) . . ?
C5 C4 H4 127.2 . . ?
O2 C5 C4 102.1(2) . . ?
O2 C5 H5 115.4 . . ?
O2 C5 C6 99.89(19) . . ?
C4 C5 H5 115.4 . . ?
C4 C5 C6 106.8(2) . . ?
C6 C5 H5 115.4 . . ?
C5 C6 H6 113.5 . . ?
C7 C6 C5 109.4(2) . . ?
C7 C6 H6 113.5 . . ?
C7 C6 C9 104.5(2) . . ?
C9 C6 C5 101.67(19) . . ?
C9 C6 H6 113.5 . . ?
O4 C7 N1 123.8(2) . . ?
O4 C7 C6 127.4(2) . . ?
N1 C7 C6 108.8(2) . . ?
O3 C8 N1 124.4(2) . . ?
O3 C8 C9 127.2(2) . . ?
N1 C8 C9 108.4(2) . . ?
C2 C9 H9 112.7 . . ?
C6 C9 C2 100.79(19) . . ?
C6 C9 H9 112.7 . . ?
C8 C9 C2 112.4(2) . . ?
C8 C9 C6 104.8(2) . . ?
C8 C9 H9 112.7 . . ?
N1 C10 H10A 108.7 . . ?
N1 C10 H10B 108.7 . . ?
N1 C10 C11 114.1(2) . . ?
H10A C10 H10B 107.6 . . ?
C11 C10 H10A 108.7 . . ?
C11 C10 H10B 108.7 . . ?
C12 C11 C10 121.7(2) . . ?
C12 C11 C20 119.7(2) . . ?
C20 C11 C10 118.6(2) . . ?
C11 C12 H12 119.3 . . ?
C11 C12 C13 121.5(2) . . ?
C13 C12 H12 119.3 . . ?
C12 C13 H13 119.7 . . ?
C12 C13 C14 120.7(2) . . ?
C14 C13 H13 119.7 . . ?
C13 C14 C15 122.2(2) . . ?
C13 C14 C19 118.9(2) . . ?
C19 C14 C15 118.9(2) . . ?
C14 C15 H15 119.2 . . ?
C16 C15 C14 121.6(2) . . ?
C16 C15 H15 119.2 . . ?
C15 C16 H16 119.3 . . ?
C15 C16 C17 121.5(2) . . ?
C17 C16 H16 119.3 . . ?
C18 C17 C16 118.4(2) . . ?
C26 C17 C16 123.0(2) . . ?
C26 C17 C18 118.6(2) . . ?
C19 C18 C17 120.0(2) . . ?
C23 C18 C17 119.6(2) . . ?
C23 C18 C19 120.3(2) . . ?
C18 C19 C14 119.5(2) . . ?
C18 C19 C20 120.4(2) . . ?
C20 C19 C14 120.1(2) . . ?
C11 C20 C19 119.1(2) . . ?
C11 C20 C21 123.0(2) . . ?
C19 C20 C21 117.9(2) . . ?
C20 C21 H21 119.3 . . ?
C22 C21 C20 121.5(2) . . ?
C22 C21 H21 119.3 . . ?
C21 C22 H22 119.2 . . ?
C21 C22 C23 121.6(2) . . ?
C23 C22 H22 119.2 . . ?
C18 C23 C22 118.3(2) . . ?
C24 C23 C18 119.3(2) . . ?
C24 C23 C22 122.4(2) . . ?
C23 C24 H24 119.6 . . ?
C25 C24 C23 120.9(2) . . ?
C25 C24 H24 119.6 . . ?
C24 C25 H25 119.7 . . ?
C24 C25 C26 120.5(2) . . ?
C26 C25 H25 119.7 . . ?
C17 C26 H26 119.5 . . ?
C25 C26 C17 121.1(3) . . ?
C25 C26 H26 119.5 . . ?
C1 O1 H1 109.5 . . ?
C1 O1A H1A 109.5 . . ?

loop_
_geom_bond_atom_site_label_1
_geom_bond_atom_site_label_2
_geom_bond_distance
_geom_bond_site_symmetry_2
_geom_bond_publ_flag
O2 C2 1.439(3) . ?
O2 C5 1.443(3) . ?
O3 C8 1.215(3) . ?
O4 C7 1.217(3) . ?
N1 C7 1.386(3) . ?
N1 C8 1.386(3) . ?
N1 C10 1.459(3) . ?
C1 H1AA 0.9900 . ?
C1 H1AB 0.9900 . ?
C1 H1BC 0.9900 . ?
C1 H1BD 0.9900 . ?
C1 C2 1.507(4) . ?
C1 O1 1.406(3) . ?
C1 O1A 1.3989(15) . ?
C2 C3 1.526(4) . ?
C2 C9 1.586(3) . ?
C3 H3 0.9500 . ?
C3 C4 1.327(4) . ?
C4 H4 0.9500 . ?
C4 C5 1.519(4) . ?
C5 H5 1.0000 . ?
C5 C6 1.562(4) . ?
C6 H6 1.0000 . ?
C6 C7 1.513(4) . ?
C6 C9 1.542(3) . ?
C8 C9 1.517(3) . ?
C9 H9 1.0000 . ?
C10 H10A 0.9900 . ?
C10 H10B 0.9900 . ?
C10 C11 1.523(3) . ?
C11 C12 1.391(4) . ?
C11 C20 1.413(3) . ?
C12 H12 0.9500 . ?
C12 C13 1.394(3) . ?
C13 H13 0.9500 . ?
C13 C14 1.394(3) . ?
C14 C15 1.437(3) . ?
C14 C19 1.428(3) . ?
C15 H15 0.9500 . ?
C15 C16 1.342(4) . ?
C16 H16 0.9500 . ?
C16 C17 1.440(4) . ?
C17 C18 1.434(3) . ?
C17 C26 1.401(3) . ?
C18 C19 1.427(3) . ?
C18 C23 1.418(3) . ?
C19 C20 1.427(3) . ?
C20 C21 1.445(3) . ?
C21 H21 0.9500 . ?
C21 C22 1.355(4) . ?
C22 H22 0.9500 . ?
C22 C23 1.441(4) . ?
C23 C24 1.399(3) . ?
C24 H24 0.9500 . ?
C24 C25 1.384(4) . ?
C25 H25 0.9500 . ?
C25 C26 1.385(4) . ?
C26 H26 0.9500 . ?
O1 H1 0.8400 . ?
O1A H1A 0.8400 . ?

loop_
_geom_torsion_atom_site_label_1
_geom_torsion_atom_site_label_2
_geom_torsion_atom_site_label_3
_geom_torsion_atom_site_label_4
_geom_torsion
_geom_torsion_site_symmetry_1
_geom_torsion_site_symmetry_2
_geom_torsion_site_symmetry_3
_geom_torsion_site_symmetry_4
_geom_torsion_publ_flag
O2 C2 C3 C4 31.8(3) . . . . ?
O2 C2 C9 C6 -32.7(2) . . . . ?
O2 C2 C9 C8 78.4(2) . . . . ?
O2 C5 C6 C7 -71.5(2) . . . . ?
O2 C5 C6 C9 38.6(2) . . . . ?
O3 C8 C9 C2 75.6(3) . . . . ?
O3 C8 C9 C6 -175.8(3) . . . . ?
N1 C8 C9 C2 -103.0(2) . . . . ?
N1 C8 C9 C6 5.6(3) . . . . ?
N1 C10 C11 C12 4.0(4) . . . . ?
N1 C10 C11 C20 -176.1(2) . . . . ?
C1 C2 C3 C4 153.6(3) . . . . ?
C1 C2 C9 C6 -152.9(2) . . . . ?
C1 C2 C9 C8 -41.8(3) . . . . ?
C2 O2 C5 C4 49.0(2) . . . . ?
C2 O2 C5 C6 -60.7(2) . . . . ?
C2 C3 C4 C5 -0.5(3) . . . . ?
C3 C2 C9 C6 72.3(2) . . . . ?
C3 C2 C9 C8 -176.6(2) . . . . ?
C3 C4 C5 O2 -30.9(3) . . . . ?
C3 C4 C5 C6 73.5(3) . . . . ?
C4 C5 C6 C7 -177.4(2) . . . . ?
C4 C5 C6 C9 -67.4(2) . . . . ?
C5 O2 C2 C1 -176.7(2) . . . . ?
C5 O2 C2 C3 -49.0(2) . . . . ?
C5 O2 C2 C9 58.3(2) . . . . ?
C5 C6 C7 O4 -65.6(3) . . . . ?
C5 C6 C7 N1 113.8(2) . . . . ?
C5 C6 C9 C2 -3.5(2) . . . . ?
C5 C6 C9 C8 -120.4(2) . . . . ?
C7 N1 C8 O3 179.1(2) . . . . ?
C7 N1 C8 C9 -2.3(3) . . . . ?
C7 N1 C10 C11 -77.9(3) . . . . ?
C7 C6 C9 C2 110.3(2) . . . . ?
C7 C6 C9 C8 -6.6(2) . . . . ?
C8 N1 C7 O4 177.2(2) . . . . ?
C8 N1 C7 C6 -2.2(3) . . . . ?
C8 N1 C10 C11 107.8(3) . . . . ?
C9 C2 C3 C4 -72.8(3) . . . . ?
C9 C6 C7 O4 -173.8(3) . . . . ?
C9 C6 C7 N1 5.6(3) . . . . ?
C10 N1 C7 O4 2.4(4) . . . . ?
C10 N1 C7 C6 -177.0(2) . . . . ?
C10 N1 C8 O3 -6.2(4) . . . . ?
C10 N1 C8 C9 172.5(2) . . . . ?
C10 C11 C12 C13 179.4(2) . . . . ?
C10 C11 C20 C19 179.3(2) . . . . ?
C10 C11 C20 C21 1.2(4) . . . . ?
C11 C12 C13 C14 0.7(4) . . . . ?
C11 C20 C21 C22 176.1(3) . . . . ?
C12 C11 C20 C19 -0.9(4) . . . . ?
C12 C11 C20 C21 -179.0(2) . . . . ?
C12 C13 C14 C15 179.4(2) . . . . ?
C12 C13 C14 C19 0.3(4) . . . . ?
C13 C14 C15 C16 -177.0(3) . . . . ?
C13 C14 C19 C18 177.0(2) . . . . ?
C13 C14 C19 C20 -1.6(4) . . . . ?
C14 C15 C16 C17 -0.2(4) . . . . ?
C14 C19 C20 C11 1.9(4) . . . . ?
C14 C19 C20 C21 -179.9(2) . . . . ?
C15 C14 C19 C18 -2.1(4) . . . . ?
C15 C14 C19 C20 179.3(2) . . . . ?
C15 C16 C17 C18 -1.5(4) . . . . ?
C15 C16 C17 C26 176.6(3) . . . . ?
C16 C17 C18 C19 1.3(4) . . . . ?
C16 C17 C18 C23 -179.8(2) . . . . ?
C16 C17 C26 C25 -179.9(3) . . . . ?
C17 C18 C19 C14 0.5(4) . . . . ?
C17 C18 C19 C20 179.0(2) . . . . ?
C17 C18 C23 C22 179.7(2) . . . . ?
C17 C18 C23 C24 -1.0(4) . . . . ?
C18 C17 C26 C25 -1.9(4) . . . . ?
C18 C19 C20 C11 -176.7(2) . . . . ?
C18 C19 C20 C21 1.5(4) . . . . ?
C18 C23 C24 C25 -0.4(4) . . . . ?
C19 C14 C15 C16 2.0(4) . . . . ?
C19 C18 C23 C22 -1.4(4) . . . . ?
C19 C18 C23 C24 177.9(2) . . . . ?
C19 C20 C21 C22 -2.0(4) . . . . ?
C20 C11 C12 C13 -0.4(4) . . . . ?
C20 C21 C22 C23 0.8(4) . . . . ?
C21 C22 C23 C18 0.9(4) . . . . ?
C21 C22 C23 C24 -178.3(3) . . . . ?
C22 C23 C24 C25 178.9(3) . . . . ?
C23 C18 C19 C14 -178.4(2) . . . . ?
C23 C18 C19 C20 0.2(4) . . . . ?
C23 C24 C25 C26 0.6(4) . . . . ?
C24 C25 C26 C17 0.5(4) . . . . ?
C26 C17 C18 C19 -176.8(2) . . . . ?
C26 C17 C18 C23 2.1(4) . . . . ?
O1 C1 C2 O2 72.3(3) . . . . ?
O1 C1 C2 C3 -44.8(4) . . . . ?
O1 C1 C2 C9 -172.7(3) . . . . ?
O1A C1 C2 O2 -169.4(6) . . . . ?
O1A C1 C2 C3 73.4(6) . . . . ?
O1A C1 C2 C9 -54.4(6) . . . . ?
